data_1549233
loop_
_publ_author_name
'Rehman, Abida'
'Delori, Amit'
'Hughes, David S.'
'Jones, William'

_publ_section_title
;
 Structural studies of crystalline forms of triamterene with carboxylic
 acid, GRAS and API molecules
;
_journal_issue 3
_journal_name_full IUCrJ
_journal_page_first
;
;
_journal_paper_doi 10.1107/S2052252518003317
_journal_volume 5
_journal_year 2018
_chemical_formula_moiety '2(C12 H12 N7 1+), C9 H14 O4 2-, 2(C2 H6 O S)'
_chemical_formula_sum 'C37 H50 N14 O6 S2'
_chemical_formula_weight 851.03
_chemical_name_common 'Triamterene, azelaic acid and DMSO'
_chemical_name_systematic
;
 Triamterenium azelate, DMSO solvate
;
_space_group_crystal_system monoclinic
_space_group_IT_number 14
_space_group_name_Hall '-P 2yn'
_space_group_name_H-M_alt 'P 1 21/n 1'
_symmetry_space_group_name_Hall '-P 2yn'
_symmetry_space_group_name_H-M 'P 1 21/n 1'
_atom_sites_solution_hydrogens mixed
_atom_sites_solution_primary direct
_atom_sites_solution_secondary difmap
_audit_creation_method SHELXL-2013
_cell_angle_alpha 90
_cell_angle_beta 104.5390(10)
_cell_angle_gamma 90
_cell_formula_units_Z 4
_cell_length_a 15.0338(3)
_cell_length_b 11.5004(2)
_cell_length_c 24.3960(6)
_cell_measurement_reflns_used 13200
_cell_measurement_temperature 180(2)
_cell_measurement_theta_max 25.35
_cell_measurement_theta_min 1.00
_cell_volume 4082.87(15)
_computing_cell_refinement 'HKL Scalepack (Otwinowski & Minor 1997)'
_computing_data_collection 'Collect (Nonius B.V. 1998)'
_computing_data_reduction
;
 HKL Denzo and Scalepack (Otwinowski & Minor 1997)
;
_computing_molecular_graphics 'Mercury (Macrae et al., 2008)'
_computing_publication_material SHELXL
_computing_structure_refinement 'SHELXL-2013 (Sheldrick, 2013)'
_computing_structure_solution 'SIR-92 (Altomare et al. 1994)'
_diffrn_ambient_temperature 180(2)
_diffrn_measured_fraction_theta_full 0.994
_diffrn_measured_fraction_theta_max 0.989
_diffrn_measurement_device_type 'Nonius Kappa CCD'
_diffrn_measurement_method 'Thin slice \w and \f scans'
_diffrn_radiation_monochromator none
_diffrn_radiation_type MoK\a
_diffrn_radiation_wavelength 0.7107
_diffrn_reflns_av_R_equivalents 0.0474
_diffrn_reflns_av_unetI/netI 0.0695
_diffrn_reflns_Laue_measured_fraction_full 0.994
_diffrn_reflns_Laue_measured_fraction_max 0.989
_diffrn_reflns_limit_h_max 17
_diffrn_reflns_limit_h_min -18
_diffrn_reflns_limit_k_max 13
_diffrn_reflns_limit_k_min -13
_diffrn_reflns_limit_l_max 29
_diffrn_reflns_limit_l_min -27
_diffrn_reflns_number 22149
_diffrn_reflns_point_group_measured_fraction_full 0.994
_diffrn_reflns_point_group_measured_fraction_max 0.989
_diffrn_reflns_theta_full 25.241
_diffrn_reflns_theta_max 25.359
_diffrn_reflns_theta_min 3.543
_diffrn_source 'fine-focus sealed tube'
_exptl_absorpt_coefficient_mu 0.195
_exptl_absorpt_correction_T_max 0.997
_exptl_absorpt_correction_T_min 0.932
_exptl_absorpt_correction_type multi-scan
_exptl_absorpt_process_details
;
multi-scan from symmetry-related measurements 
 Sortav (Blessing 1995)
;
_exptl_crystal_colour colourless
_exptl_crystal_density_diffrn 1.384
_exptl_crystal_density_method 'not measured'
_exptl_crystal_description block
_exptl_crystal_F_000 1800
_exptl_crystal_size_max 0.140
_exptl_crystal_size_mid 0.100
_exptl_crystal_size_min 0.050
_refine_diff_density_max 1.258
_refine_diff_density_min -0.399
_refine_diff_density_rms 0.056
_refine_ls_extinction_method none
_refine_ls_goodness_of_fit_ref 1.033
_refine_ls_hydrogen_treatment mixed
_refine_ls_matrix_type full
_refine_ls_number_parameters 705
_refine_ls_number_reflns 7406
_refine_ls_number_restraints 0
_refine_ls_restrained_S_all 1.033
_refine_ls_R_factor_all 0.1039
_refine_ls_R_factor_gt 0.0587
_refine_ls_shift/su_max 0.000
_refine_ls_shift/su_mean 0.000
_refine_ls_structure_factor_coef Fsqd
_refine_ls_weighting_details 'w=1/[\s^2^(Fo^2^)+(0.0950P)^2^+0.2040P] where P=(Fo^2^+2Fc^2^)/3'
_refine_ls_weighting_scheme calc
_refine_ls_wR_factor_gt 0.1461
_refine_ls_wR_factor_ref 0.1634
_reflns_Friedel_coverage 0.000
_reflns_number_gt 4611
_reflns_number_total 7406
_reflns_threshold_expression 'I > 2\s(I)'
_cod_data_source_file lq5012.cif
_cod_data_source_block 1e_DMSO
_cod_database_code 1549233
_shelx_space_group_comment
;
The symmetry employed for this shelxl refinement is uniquely defined
by the following loop, which should always be used as a source of
symmetry information in preference to the above space-group names.
They are only intended as comments.
;
_shelx_estimated_absorpt_t_min 0.973
_shelx_estimated_absorpt_t_max 0.990
_shelxl_version_number 2013-4

loop_
_space_group_symop_operation_xyz
'x, y, z'
'-x+1/2, y+1/2, -z+1/2'
'-x, -y, -z'
'x-1/2, -y-1/2, z-1/2'

loop_
_atom_site_label
_atom_site_type_symbol
_atom_site_fract_x
_atom_site_fract_y
_atom_site_fract_z
_atom_site_U_iso_or_equiv
_atom_site_adp_type
_atom_site_occupancy
_atom_site_site_symmetry_order
_atom_site_calc_flag
_atom_site_refinement_flags_posn
_atom_site_refinement_flags_adp
N1A N -0.00745(17) 0.6306(2) 0.03372(11) 0.0350(6) Uani 1 1 d . .
C2A C 0.0642(2) 0.6587(2) 0.01120(12) 0.0350(7) Uani 1 1 d . .
N2A N 0.0485(2) 0.7337(3) -0.03070(12) 0.0450(7) Uani 1 1 d . .
N3A N 0.14916(16) 0.6127(2) 0.03002(10) 0.0357(6) Uani 1 1 d . .
C4A C 0.16405(19) 0.5376(2) 0.07309(12) 0.0317(7) Uani 1 1 d . .
N4A N 0.24705(18) 0.4922(2) 0.09131(12) 0.0358(6) Uani 1 1 d . .
C4AA C 0.09218(19) 0.5057(2) 0.09875(12) 0.0328(7) Uani 1 1 d . .
N5A N 0.10906(16) 0.43285(19) 0.14390(10) 0.0327(6) Uani 1 1 d . .
C6A C 0.0409(2) 0.4052(2) 0.16608(12) 0.0332(7) Uani 1 1 d . .
C7A C -0.05082(19) 0.4500(2) 0.14116(12) 0.0318(7) Uani 1 1 d . .
N7A N -0.1221(2) 0.4141(2) 0.15987(13) 0.0402(7) Uani 1 1 d . .
N8A N -0.06718(16) 0.52609(19) 0.09838(10) 0.0335(6) Uani 1 1 d . .
C8AA C 0.0052(2) 0.5542(2) 0.07765(12) 0.0334(7) Uani 1 1 d . .
C9A C 0.06145(19) 0.3236(2) 0.21485(12) 0.0341(7) Uani 1 1 d . .
C10A C 0.0303(2) 0.3422(3) 0.26338(14) 0.0435(8) Uani 1 1 d . .
C11A C 0.0523(2) 0.2623(3) 0.30757(15) 0.0538(9) Uani 1 1 d . .
C12A C 0.1044(2) 0.1665(3) 0.30407(15) 0.0491(9) Uani 1 1 d . .
C13A C 0.1367(2) 0.1477(3) 0.25632(15) 0.0447(8) Uani 1 1 d . .
C14A C 0.1158(2) 0.2269(3) 0.21185(14) 0.0378(7) Uani 1 1 d . .
N1B N 0.52477(17) 0.4847(2) 0.11282(10) 0.0302(6) Uani 1 1 d . .
C2B C 0.61363(19) 0.4517(2) 0.13193(12) 0.0307(7) Uani 1 1 d . .
N2B N 0.6333(2) 0.3808(2) 0.17591(12) 0.0408(7) Uani 1 1 d . .
N3B N 0.68140(15) 0.48655(19) 0.10902(10) 0.0306(5) Uani 1 1 d . .
C4B C 0.66074(19) 0.5636(2) 0.06628(12) 0.0295(6) Uani 1 1 d . .
N4B N 0.72793(18) 0.5977(2) 0.04347(11) 0.0346(6) Uani 1 1 d . .
C4AB C 0.56957(18) 0.6097(2) 0.04682(11) 0.0277(6) Uani 1 1 d . .
N5B N 0.55136(15) 0.69763(19) 0.00862(9) 0.0299(5) Uani 1 1 d . .
C6B C 0.46703(19) 0.7379(2) -0.00669(11) 0.0298(6) Uani 1 1 d . .
C7B C 0.39429(19) 0.6841(2) 0.01374(11) 0.0287(6) Uani 1 1 d . .
N7B N 0.30704(18) 0.7141(2) -0.00632(12) 0.0362(6) Uani 1 1 d . .
C8AB C 0.50110(19) 0.5661(2) 0.07066(11) 0.0272(6) Uani 1 1 d . .
N8B N 0.41325(15) 0.59965(18) 0.05340(9) 0.0290(5) Uani 1 1 d . .
C9B C 0.45030(19) 0.8408(2) -0.04485(12) 0.0319(7) Uani 1 1 d . .
C10B C 0.3980(2) 0.9345(3) -0.03473(14) 0.0370(7) Uani 1 1 d . .
C11B C 0.3890(2) 1.0330(3) -0.06838(15) 0.0419(8) Uani 1 1 d . .
C12B C 0.4318(2) 1.0388(3) -0.11232(17) 0.0535(10) Uani 1 1 d . .
C13B C 0.4837(2) 0.9462(3) -0.12258(15) 0.0501(9) Uani 1 1 d . .
C14B C 0.4939(2) 0.8480(3) -0.08887(13) 0.0389(7) Uani 1 1 d . .
C1C C 0.4328(2) 0.3134(3) 0.20478(14) 0.0452(8) Uani 1 1 d . .
O1C O 0.40424(14) 0.36829(18) 0.15868(9) 0.0432(5) Uani 1 1 d . .
C2C C 0.3673(3) 0.2281(4) 0.22178(15) 0.0610(10) Uani 1 1 d . .
H2C H 0.3823 0.1487 0.2112 0.073 Uiso 1 1 calc R U
H3C H 0.3040 0.2461 0.1999 0.073 Uiso 1 1 calc R U
O2C O 0.51231(16) 0.3203(2) 0.23588(10) 0.0606(7) Uani 1 1 d . .
C3C C 0.3702(3) 0.2296(3) 0.28510(15) 0.0480(9) Uani 1 1 d . .
O3C O 0.33111(14) 0.75697(19) 0.49178(9) 0.0485(6) Uani 1 1 d . .
C4C C 0.3350(3) 0.3422(3) 0.3024(2) 0.0611(11) Uani 1 1 d . .
O4C O 0.3859(2) 0.6685(3) 0.42795(16) 0.1124(14) Uani 1 1 d . .
C5C C 0.3189(3) 0.3418(4) 0.3603(2) 0.0738(14) Uani 1 1 d . .
C6C C 0.2745(4) 0.4656(4) 0.3675(2) 0.0847(14) Uani 1 1 d . .
C7C C 0.2583(4) 0.4816(4) 0.4202(3) 0.106(2) Uani 1 1 d . .
H12C H 0.3115 0.4496 0.4487 0.127 Uiso 1 1 calc R U
H13C H 0.2041 0.4342 0.4218 0.127 Uiso 1 1 calc R U
C8C C 0.2415(3) 0.6058(3) 0.43845(19) 0.0547(10) Uani 1 1 d . .
C9C C 0.3257(2) 0.6815(3) 0.45415(15) 0.0468(8) Uani 1 1 d . .
C1D C 0.7034(4) 0.0981(4) 0.2403(2) 0.0705(13) Uani 1 1 d . .
O1D O 0.80316(15) 0.28768(17) 0.24377(9) 0.0467(6) Uani 1 1 d . .
S1D S 0.78812(6) 0.19277(7) 0.28283(4) 0.0441(2) Uani 1 1 d . .
C2D C 0.7163(3) 0.2526(4) 0.32355(18) 0.0558(10) Uani 1 1 d . .
C1E C 0.5638(5) 0.4602(5) 0.4135(2) 0.130(3) Uani 1 1 d . .
H1E H 0.5850 0.4475 0.4545 0.195 Uiso 1 1 calc R U
H2E H 0.5475 0.3854 0.3944 0.195 Uiso 1 1 calc R U
H3E H 0.5097 0.5111 0.4055 0.195 Uiso 1 1 calc R U
O1E O 0.67585(16) 0.6382(2) 0.41991(11) 0.0663(7) Uani 1 1 d . .
S1E S 0.65298(6) 0.52674(8) 0.38849(5) 0.0652(3) Uani 1 1 d . .
C2E C 0.5827(5) 0.5600(6) 0.3216(2) 0.0913(17) Uani 1 1 d . .
H1XA H -0.060(3) 0.669(3) 0.0193(14) 0.054(10) Uiso 1 1 d . .
H2A H -0.006(3) 0.762(3) -0.0449(16) 0.065(12) Uiso 1 1 d . .
H3A H 0.091(3) 0.750(3) -0.0426(14) 0.047(11) Uiso 1 1 d . .
H4A H 0.288(2) 0.516(2) 0.0753(12) 0.025(8) Uiso 1 1 d . .
H5A H 0.253(2) 0.441(3) 0.1149(13) 0.031(9) Uiso 1 1 d . .
H6A H -0.114(2) 0.359(3) 0.1868(14) 0.045(9) Uiso 1 1 d . .
H7A H -0.173(3) 0.431(3) 0.1446(14) 0.040(10) Uiso 1 1 d . .
H10A H -0.008(2) 0.409(3) 0.2689(13) 0.050(9) Uiso 1 1 d . .
H11A H 0.029(3) 0.277(3) 0.3388(16) 0.067(11) Uiso 1 1 d . .
H12A H 0.118(2) 0.114(3) 0.3352(15) 0.053(10) Uiso 1 1 d . .
H13A H 0.177(2) 0.075(3) 0.2551(14) 0.057(10) Uiso 1 1 d . .
H14A H 0.135(2) 0.212(2) 0.1756(13) 0.034(8) Uiso 1 1 d . .
H1XB H 0.488(2) 0.454(3) 0.1282(14) 0.043(10) Uiso 1 1 d . .
H2B H 0.590(3) 0.360(3) 0.1939(16) 0.065(12) Uiso 1 1 d . .
H3B H 0.687(2) 0.353(3) 0.1886(13) 0.035(9) Uiso 1 1 d . .
H4B H 0.790(3) 0.568(3) 0.0570(13) 0.045(9) Uiso 1 1 d . .
H5B H 0.721(3) 0.649(3) 0.0164(16) 0.062(12) Uiso 1 1 d . .
H6B H 0.288(2) 0.762(3) -0.0337(15) 0.049(10) Uiso 1 1 d . .
H7B H 0.264(2) 0.683(3) 0.0076(13) 0.039(9) Uiso 1 1 d . .
H10B H 0.370(2) 0.930(2) -0.0027(12) 0.032(8) Uiso 1 1 d . .
H11B H 0.355(2) 1.087(3) -0.0608(12) 0.030(8) Uiso 1 1 d . .
H12B H 0.422(2) 1.104(3) -0.1356(15) 0.058(10) Uiso 1 1 d . .
H13B H 0.518(3) 0.953(3) -0.1552(16) 0.075(12) Uiso 1 1 d . .
H14B H 0.5265(19) 0.786(2) -0.0945(11) 0.026(7) Uiso 1 1 d . .
H4C H 0.438(2) 0.216(2) 0.3043(12) 0.040(8) Uiso 1 1 d . .
H5C H 0.331(2) 0.158(3) 0.2941(14) 0.061(10) Uiso 1 1 d . .
H6C H 0.378(3) 0.409(3) 0.3030(15) 0.065(11) Uiso 1 1 d . .
H7C H 0.271(3) 0.363(3) 0.2774(14) 0.056(10) Uiso 1 1 d . .
H8C H 0.375(2) 0.319(2) 0.3905(12) 0.032(8) Uiso 1 1 d . .
H9C H 0.273(3) 0.277(3) 0.3621(14) 0.059(10) Uiso 1 1 d . .
H10C H 0.320(3) 0.535(3) 0.3634(15) 0.070(11) Uiso 1 1 d . .
H11C H 0.202(3) 0.473(3) 0.3337(19) 0.091(13) Uiso 1 1 d . .
H14C H 0.211(3) 0.607(3) 0.4663(18) 0.080(13) Uiso 1 1 d . .
H15C H 0.190(3) 0.657(4) 0.4035(19) 0.093(14) Uiso 1 1 d . .
H1D H 0.728(4) 0.062(5) 0.209(3) 0.14(2) Uiso 1 1 d . .
H2D H 0.696(3) 0.042(4) 0.255(2) 0.090(18) Uiso 1 1 d . .
H3D H 0.648(3) 0.144(4) 0.2206(17) 0.072(13) Uiso 1 1 d . .
H4D H 0.659(2) 0.291(3) 0.2969(14) 0.052(9) Uiso 1 1 d . .
H5D H 0.706(3) 0.196(4) 0.3475(17) 0.078(14) Uiso 1 1 d . .
H6D H 0.750(3) 0.313(3) 0.3453(16) 0.063(12) Uiso 1 1 d . .
H4E H 0.605(5) 0.598(6) 0.294(3) 0.17(3) Uiso 1 1 d . .
H5E H 0.534(4) 0.605(5) 0.330(2) 0.11(2) Uiso 1 1 d . .
H6E H 0.557(4) 0.477(5) 0.300(2) 0.14(2) Uiso 1 1 d . .

loop_
_atom_site_aniso_label
_atom_site_aniso_U_11
_atom_site_aniso_U_22
_atom_site_aniso_U_33
_atom_site_aniso_U_23
_atom_site_aniso_U_13
_atom_site_aniso_U_12
N1A 0.0254(14) 0.0379(14) 0.0429(15) 0.0122(12) 0.0110(12) 0.0038(11)
C2A 0.0298(17) 0.0371(16) 0.0390(18) 0.0077(15) 0.0104(14) 0.0000(13)
N2A 0.0288(18) 0.0572(18) 0.0516(19) 0.0237(15) 0.0151(15) 0.0032(14)
N3A 0.0253(14) 0.0414(14) 0.0410(14) 0.0088(12) 0.0095(11) 0.0003(10)
C4A 0.0273(17) 0.0331(15) 0.0349(16) 0.0030(14) 0.0080(13) 0.0003(12)
N4A 0.0255(15) 0.0426(16) 0.0407(16) 0.0102(14) 0.0110(13) 0.0016(12)
C4AA 0.0280(17) 0.0343(15) 0.0361(17) 0.0048(14) 0.0081(13) 0.0013(12)
N5A 0.0274(14) 0.0350(13) 0.0370(14) 0.0038(12) 0.0104(11) 0.0031(10)
C6A 0.0314(17) 0.0329(16) 0.0374(17) 0.0036(13) 0.0125(14) 0.0031(12)
C7A 0.0276(16) 0.0346(16) 0.0355(16) 0.0015(14) 0.0122(13) 0.0023(12)
N7A 0.0252(16) 0.0493(17) 0.0475(17) 0.0189(14) 0.0116(13) 0.0072(13)
N8A 0.0273(14) 0.0341(13) 0.0415(14) 0.0073(12) 0.0133(11) 0.0023(10)
C8AA 0.0317(17) 0.0318(15) 0.0381(17) 0.0012(14) 0.0113(14) 0.0016(12)
C9A 0.0281(16) 0.0370(16) 0.0376(17) 0.0058(14) 0.0092(13) 0.0012(12)
C10A 0.0408(19) 0.0489(19) 0.0433(19) 0.0110(16) 0.0149(15) 0.0153(15)
C11A 0.046(2) 0.077(3) 0.043(2) 0.0163(19) 0.0188(17) 0.0130(18)
C12A 0.042(2) 0.054(2) 0.050(2) 0.0205(19) 0.0103(17) 0.0074(16)
C13A 0.0356(19) 0.0400(18) 0.057(2) 0.0083(17) 0.0083(16) 0.0070(14)
C14A 0.0295(17) 0.0421(18) 0.0416(19) 0.0065(15) 0.0087(14) 0.0042(13)
N1B 0.0235(14) 0.0355(14) 0.0326(14) 0.0025(11) 0.0090(11) -0.0037(11)
C2B 0.0261(16) 0.0331(15) 0.0328(16) -0.0009(14) 0.0072(13) -0.0008(12)
N2B 0.0265(16) 0.0480(16) 0.0479(17) 0.0151(14) 0.0093(14) 0.0034(13)
N3B 0.0258(13) 0.0319(13) 0.0347(13) 0.0034(11) 0.0089(11) 0.0011(10)
C4B 0.0266(16) 0.0306(15) 0.0322(16) -0.0038(13) 0.0090(13) -0.0019(12)
N4B 0.0252(15) 0.0429(15) 0.0377(15) 0.0080(13) 0.0117(12) 0.0016(11)
C4AB 0.0271(16) 0.0289(15) 0.0273(15) 0.0001(13) 0.0074(12) -0.0009(11)
N5B 0.0260(13) 0.0319(13) 0.0321(13) -0.0004(11) 0.0077(10) 0.0003(10)
C6B 0.0275(17) 0.0314(15) 0.0304(15) -0.0017(13) 0.0069(12) -0.0004(12)
C7B 0.0291(16) 0.0285(15) 0.0300(15) -0.0032(13) 0.0100(12) -0.0020(12)
N7B 0.0246(15) 0.0420(15) 0.0433(16) 0.0122(13) 0.0109(13) 0.0016(12)
C8AB 0.0263(16) 0.0261(14) 0.0287(15) -0.0010(12) 0.0062(12) -0.0014(11)
N8B 0.0239(13) 0.0324(13) 0.0323(13) -0.0004(11) 0.0101(10) 0.0004(10)
C9B 0.0247(16) 0.0327(15) 0.0373(17) 0.0037(13) 0.0059(13) -0.0032(12)
C10B 0.0301(17) 0.0374(17) 0.0431(18) 0.0039(15) 0.0085(14) -0.0006(13)
C11B 0.0265(17) 0.0367(18) 0.060(2) 0.0033(17) 0.0070(16) 0.0009(14)
C12B 0.037(2) 0.051(2) 0.069(3) 0.028(2) 0.0072(18) 0.0009(16)
C13B 0.039(2) 0.066(2) 0.048(2) 0.0195(18) 0.0153(17) 0.0023(17)
C14B 0.0308(18) 0.0426(19) 0.0427(19) 0.0059(16) 0.0081(15) 0.0039(14)
C1C 0.036(2) 0.057(2) 0.046(2) 0.0047(17) 0.0149(16) -0.0024(15)
O1C 0.0320(12) 0.0547(13) 0.0436(13) 0.0128(11) 0.0107(10) 0.0024(10)
C2C 0.046(2) 0.087(3) 0.049(2) 0.015(2) 0.0108(18) -0.0183(19)
O2C 0.0313(14) 0.1009(19) 0.0473(14) 0.0244(13) 0.0055(11) -0.0074(12)
C3C 0.041(2) 0.052(2) 0.053(2) 0.0155(17) 0.0154(17) 0.0001(16)
O3C 0.0363(13) 0.0520(13) 0.0588(15) -0.0217(13) 0.0152(11) -0.0051(10)
C4C 0.049(2) 0.043(2) 0.100(3) 0.016(2) 0.035(2) 0.0020(18)
O4C 0.062(2) 0.149(3) 0.146(3) -0.110(3) 0.064(2) -0.0565(19)
C5C 0.068(3) 0.049(2) 0.120(4) -0.035(3) 0.053(3) -0.016(2)
C6C 0.082(4) 0.092(3) 0.081(3) 0.001(3) 0.023(3) -0.026(3)
C7C 0.085(4) 0.096(4) 0.154(5) -0.076(4) 0.062(4) -0.048(3)
C8C 0.041(2) 0.059(2) 0.070(3) -0.030(2) 0.026(2) -0.0153(17)
C9C 0.0342(19) 0.049(2) 0.060(2) -0.0164(18) 0.0167(16) -0.0021(14)
C1D 0.080(4) 0.047(3) 0.083(3) -0.003(3) 0.019(3) -0.020(2)
O1D 0.0407(13) 0.0449(12) 0.0542(14) 0.0170(11) 0.0111(11) 0.0008(10)
S1D 0.0402(5) 0.0424(5) 0.0488(5) 0.0105(4) 0.0097(4) 0.0040(3)
C2D 0.049(2) 0.067(3) 0.050(2) 0.006(2) 0.011(2) 0.007(2)
C1E 0.164(6) 0.120(4) 0.088(4) 0.030(3) -0.002(4) -0.071(4)
O1E 0.0398(14) 0.0750(17) 0.0842(18) -0.0426(15) 0.0156(13) -0.0063(12)
S1E 0.0404(5) 0.0605(6) 0.0813(7) -0.0287(5) -0.0096(5) 0.0143(4)
C2E 0.096(4) 0.107(4) 0.063(3) 0.001(3) 0.006(3) -0.029(4)

loop_
_atom_type_symbol
_atom_type_description
_atom_type_scat_dispersion_real
_atom_type_scat_dispersion_imag
_atom_type_scat_source
C C 0.0033 0.0016 'International Tables Vol C Tables 4.2.6.8 and 6.1.1.4'
H H 0.0000 0.0000 'International Tables Vol C Tables 4.2.6.8 and 6.1.1.4'
N N 0.0061 0.0033 'International Tables Vol C Tables 4.2.6.8 and 6.1.1.4'
O O 0.0106 0.0060 'International Tables Vol C Tables 4.2.6.8 and 6.1.1.4'
S S 0.1246 0.1234 'International Tables Vol C Tables 4.2.6.8 and 6.1.1.4'

loop_
_geom_angle_atom_site_label_1
_geom_angle_atom_site_label_2
_geom_angle_atom_site_label_3
_geom_angle
C8AA N1A C2A 120.1(3)
C8AA N1A H1XA 124(2)
C2A N1A H1XA 115(2)
N2A C2A N3A 119.5(3)
N2A C2A N1A 117.5(3)
N3A C2A N1A 123.0(3)
C2A N2A H2A 122(3)
C2A N2A H3A 116(3)
H2A N2A H3A 122(4)
C4A N3A C2A 118.5(2)
N4A C4A N3A 118.5(3)
N4A C4A C4AA 120.4(3)
N3A C4A C4AA 121.1(3)
C4A N4A H4A 116.8(19)
C4A N4A H5A 116(2)
H4A N4A H5A 127(3)
N5A C4AA C8AA 120.9(3)
N5A C4AA C4A 120.5(2)
C8AA C4AA C4A 118.6(3)
C6A N5A C4AA 118.6(2)
N5A C6A C7A 119.9(3)
N5A C6A C9A 117.1(2)
C7A C6A C9A 122.9(3)
N7A C7A N8A 117.7(3)
N7A C7A C6A 120.5(3)
N8A C7A C6A 121.8(3)
C7A N7A H6A 120(2)
C7A N7A H7A 122(2)
H6A N7A H7A 118(3)
C7A N8A C8AA 116.2(2)
N8A C8AA N1A 118.9(3)
N8A C8AA C4AA 122.4(3)
N1A C8AA C4AA 118.7(3)
C14A C9A C10A 119.5(3)
C14A C9A C6A 118.0(3)
C10A C9A C6A 122.5(3)
C11A C10A C9A 119.4(3)
C11A C10A H10A 116.0(19)
C9A C10A H10A 124.5(19)
C12A C11A C10A 120.8(3)
C12A C11A H11A 122(2)
C10A C11A H11A 117(2)
C11A C12A C13A 120.4(3)
C11A C12A H12A 118(2)
C13A C12A H12A 121(2)
C12A C13A C14A 119.6(3)
C12A C13A H13A 118.7(19)
C14A C13A H13A 121.7(19)
C13A C14A C9A 120.2(3)
C13A C14A H14A 120.9(16)
C9A C14A H14A 118.8(16)
C2B N1B C8AB 119.8(3)
C2B N1B H1XB 116(2)
C8AB N1B H1XB 124(2)
N2B C2B N3B 119.0(3)
N2B C2B N1B 116.9(3)
N3B C2B N1B 124.1(3)
C2B N2B H2B 121(2)
C2B N2B H3B 122(2)
H2B N2B H3B 117(3)
C2B N3B C4B 117.9(2)
N4B C4B N3B 117.9(3)
N4B C4B C4AB 121.1(3)
N3B C4B C4AB 121.0(2)
C4B N4B H4B 121.5(18)
C4B N4B H5B 124(2)
H4B N4B H5B 115(3)
N5B C4AB C8AB 120.8(2)
N5B C4AB C4B 120.9(2)
C8AB C4AB C4B 118.2(2)
C6B N5B C4AB 118.2(2)
N5B C6B C7B 120.6(2)
N5B C6B C9B 117.3(2)
C7B C6B C9B 122.1(2)
N7B C7B N8B 117.6(3)
N7B C7B C6B 121.6(3)
N8B C7B C6B 120.8(2)
C7B N7B H6B 124(2)
C7B N7B H7B 120(2)
H6B N7B H7B 116(3)
N8B C8AB N1B 118.9(2)
N8B C8AB C4AB 122.5(2)
N1B C8AB C4AB 118.6(2)
C8AB N8B C7B 116.6(2)
C10B C9B C14B 119.1(3)
C10B C9B C6B 121.3(3)
C14B C9B C6B 119.4(3)
C11B C10B C9B 120.2(3)
C11B C10B H10B 121.7(17)
C9B C10B H10B 118.1(16)
C12B C11B C10B 120.2(3)
C12B C11B H11B 124(2)
C10B C11B H11B 116(2)
C13B C12B C11B 119.8(3)
C13B C12B H12B 121(2)
C11B C12B H12B 119(2)
C12B C13B C14B 120.4(3)
C12B C13B H13B 119(2)
C14B C13B H13B 120(2)
C13B C14B C9B 120.2(3)
C13B C14B H14B 122.9(17)
C9B C14B H14B 116.9(17)
O2C C1C O1C 124.6(3)
O2C C1C C2C 117.6(3)
O1C C1C C2C 117.7(3)
C1C C2C C3C 114.3(3)
C1C C2C H2C 108.7
C3C C2C H2C 108.7
C1C C2C H3C 108.7
C3C C2C H3C 108.7
H2C C2C H3C 107.6
C4C C3C C2C 111.7(3)
C4C C3C H4C 112.9(16)
C2C C3C H4C 103.6(17)
C4C C3C H5C 111.1(19)
C2C C3C H5C 108.8(18)
H4C C3C H5C 109(2)
C5C C4C C3C 114.6(3)
C5C C4C H6C 104(2)
C3C C4C H6C 113(2)
C5C C4C H7C 102.2(19)
C3C C4C H7C 112.1(19)
H6C C4C H7C 110(3)
C4C C5C C6C 105.8(4)
C4C C5C H8C 112.8(18)
C6C C5C H8C 116.8(17)
C4C C5C H9C 108.2(19)
C6C C5C H9C 110(2)
H8C C5C H9C 103(3)
C7C C6C C5C 113.4(5)
C7C C6C H10C 105(2)
C5C C6C H10C 111(2)
C7C C6C H11C 107(2)
C5C C6C H11C 109(2)
H10C C6C H11C 112(3)
C6C C7C C8C 118.3(5)
C6C C7C H12C 107.7
C8C C7C H12C 107.7
C6C C7C H13C 107.7
C8C C7C H13C 107.7
H12C C7C H13C 107.1
C9C C8C C7C 115.0(3)
C9C C8C H14C 111(3)
C7C C8C H14C 112(3)
C9C C8C H15C 105(2)
C7C C8C H15C 113(2)
H14C C8C H15C 100(3)
O4C C9C O3C 122.7(3)
O4C C9C C8C 118.3(3)
O3C C9C C8C 118.9(3)
S1D C1D H1D 110(3)
S1D C1D H2D 114(4)
H1D C1D H2D 98(5)
S1D C1D H3D 110(2)
H1D C1D H3D 105(4)
H2D C1D H3D 118(5)
O1D S1D C2D 106.38(18)
O1D S1D C1D 105.8(2)
C2D S1D C1D 96.6(2)
S1D C2D H4D 109.8(18)
S1D C2D H5D 108(3)
H4D C2D H5D 117(3)
S1D C2D H6D 107(2)
H4D C2D H6D 106(3)
H5D C2D H6D 109(3)
S1E C1E H1E 109.5
S1E C1E H2E 109.5
H1E C1E H2E 109.5
S1E C1E H3E 109.5
H1E C1E H3E 109.5
H2E C1E H3E 109.5
O1E S1E C2E 107.4(3)
O1E S1E C1E 106.9(2)
C2E S1E C1E 94.8(3)
S1E C2E H4E 123(5)
S1E C2E H5E 104(3)
H4E C2E H5E 109(5)
S1E C2E H6E 108(3)
H4E C2E H6E 101(5)
H5E C2E H6E 112(5)

loop_
_geom_bond_atom_site_label_1
_geom_bond_atom_site_label_2
_geom_bond_distance
N1A C8AA 1.362(4)
N1A C2A 1.366(4)
N1A H1XA 0.90(4)
C2A N2A 1.312(4)
C2A N3A 1.351(4)
N2A H2A 0.86(4)
N2A H3A 0.79(4)
N3A C4A 1.335(4)
C4A N4A 1.322(4)
C4A C4AA 1.426(4)
N4A H4A 0.85(3)
N4A H5A 0.81(3)
C4AA N5A 1.356(4)
C4AA C8AA 1.396(4)
N5A C6A 1.312(4)
C6A C7A 1.454(4)
C6A C9A 1.486(4)
C7A N7A 1.331(4)
C7A N8A 1.337(4)
N7A H6A 0.90(3)
N7A H7A 0.78(4)
N8A C8AA 1.349(4)
C9A C14A 1.393(4)
C9A C10A 1.395(4)
C10A C11A 1.392(5)
C10A H10A 0.99(3)
C11A C12A 1.366(5)
C11A H11A 0.93(4)
C12A C13A 1.387(5)
C12A H12A 0.95(3)
C13A C14A 1.391(4)
C13A H13A 1.03(3)
C14A H14A 1.01(3)
N1B C2B 1.354(4)
N1B C8AB 1.370(4)
N1B H1XB 0.82(4)
C2B N2B 1.321(4)
C2B N3B 1.340(4)
N2B H2B 0.90(4)
N2B H3B 0.85(3)
N3B C4B 1.344(4)
C4B N4B 1.329(4)
C4B C4AB 1.434(4)
N4B H4B 0.97(4)
N4B H5B 0.88(4)
C4AB N5B 1.356(3)
C4AB C8AB 1.396(4)
N5B C6B 1.313(3)
C6B C7B 1.449(4)
C6B C9B 1.488(4)
C7B N7B 1.326(4)
C7B N8B 1.350(3)
N7B H6B 0.85(4)
N7B H7B 0.88(3)
C8AB N8B 1.339(3)
C9B C10B 1.392(4)
C9B C14B 1.394(4)
C10B C11B 1.385(4)
C10B H10B 0.97(3)
C11B C12B 1.384(5)
C11B H11B 0.85(3)
C12B C13B 1.380(5)
C12B H12B 0.92(4)
C13B C14B 1.383(5)
C13B H13B 1.05(4)
C14B H14B 0.89(3)
C1C O2C 1.247(4)
C1C O1C 1.267(4)
C1C C2C 1.519(5)
C2C C3C 1.535(5)
C2C H2C 0.9900
C2C H3C 0.9900
C3C C4C 1.500(5)
C3C H4C 1.02(3)
C3C H5C 1.06(4)
O3C C9C 1.251(4)
C4C C5C 1.492(6)
C4C H6C 1.01(4)
C4C H7C 1.03(4)
O4C C9C 1.240(4)
C5C C6C 1.601(7)
C5C H8C 1.01(3)
C5C H9C 1.02(4)
C6C C7C 1.379(7)
C6C H10C 1.08(4)
C6C H11C 1.20(5)
C7C C8C 1.535(6)
C7C H12C 0.9900
C7C H13C 0.9900
C8C C9C 1.505(5)
C8C H14C 0.91(4)
C8C H15C 1.16(5)
C1D S1D 1.794(4)
C1D H1D 1.03(7)
C1D H2D 0.77(5)
C1D H3D 1.00(4)
O1D S1D 1.503(2)
S1D C2D 1.779(4)
C2D H4D 1.04(4)
C2D H5D 0.91(4)
C2D H6D 0.94(4)
C1E S1E 1.780(6)
C1E H1E 0.9800
C1E H2E 0.9800
C1E H3E 0.9800
O1E S1E 1.489(2)
S1E C2E 1.750(5)
C2E H4E 0.93(8)
C2E H5E 0.96(5)
C2E H6E 1.10(6)

loop_
_geom_torsion_atom_site_label_1
_geom_torsion_atom_site_label_2
_geom_torsion_atom_site_label_3
_geom_torsion_atom_site_label_4
_geom_torsion
C8AA N1A C2A N2A -179.3(3)
C8AA N1A C2A N3A 0.9(4)
N2A C2A N3A C4A 179.3(3)
N1A C2A N3A C4A -0.9(4)
C2A N3A C4A N4A 179.7(3)
C2A N3A C4A C4AA 0.3(4)
N4A C4A C4AA N5A 3.2(4)
N3A C4A C4AA N5A -177.4(3)
N4A C4A C4AA C8AA -179.0(3)
N3A C4A C4AA C8AA 0.4(4)
C8AA C4AA N5A C6A 2.6(4)
C4A C4AA N5A C6A -179.7(3)
C4AA N5A C6A C7A 1.7(4)
C4AA N5A C6A C9A 179.0(2)
N5A C6A C7A N7A 173.7(3)
C9A C6A C7A N7A -3.4(4)
N5A C6A C7A N8A -5.0(4)
C9A C6A C7A N8A 177.9(3)
N7A C7A N8A C8AA -175.3(3)
C6A C7A N8A C8AA 3.4(4)
C7A N8A C8AA N1A 179.4(2)
C7A N8A C8AA C4AA 1.0(4)
C2A N1A C8AA N8A -178.7(3)
C2A N1A C8AA C4AA -0.2(4)
N5A C4AA C8AA N8A -4.2(4)
C4A C4AA C8AA N8A 178.0(3)
N5A C4AA C8AA N1A 177.4(2)
C4A C4AA C8AA N1A -0.5(4)
N5A C6A C9A C14A -43.4(4)
C7A C6A C9A C14A 133.8(3)
N5A C6A C9A C10A 135.1(3)
C7A C6A C9A C10A -47.8(4)
C14A C9A C10A C11A -1.4(5)
C6A C9A C10A C11A -179.8(3)
C9A C10A C11A C12A 0.3(5)
C10A C11A C12A C13A 0.4(6)
C11A C12A C13A C14A 0.0(5)
C12A C13A C14A C9A -1.0(5)
C10A C9A C14A C13A 1.7(5)
C6A C9A C14A C13A -179.7(3)
C8AB N1B C2B N2B 174.2(2)
C8AB N1B C2B N3B -5.8(4)
N2B C2B N3B C4B -176.5(2)
N1B C2B N3B C4B 3.6(4)
C2B N3B C4B N4B -179.7(2)
C2B N3B C4B C4AB 1.7(4)
N4B C4B C4AB N5B -6.7(4)
N3B C4B C4AB N5B 171.9(2)
N4B C4B C4AB C8AB 176.9(2)
N3B C4B C4AB C8AB -4.5(4)
C8AB C4AB N5B C6B -2.2(4)
C4B C4AB N5B C6B -178.5(2)
C4AB N5B C6B C7B -4.3(4)
C4AB N5B C6B C9B 175.0(2)
N5B C6B C7B N7B -171.8(3)
C9B C6B C7B N7B 9.0(4)
N5B C6B C7B N8B 7.0(4)
C9B C6B C7B N8B -172.2(2)
C2B N1B C8AB N8B -178.3(2)
C2B N1B C8AB C4AB 2.5(4)
N5B C4AB C8AB N8B 6.8(4)
C4B C4AB C8AB N8B -176.8(2)
N5B C4AB C8AB N1B -174.1(2)
C4B C4AB C8AB N1B 2.3(4)
N1B C8AB N8B C7B 176.8(2)
C4AB C8AB N8B C7B -4.0(4)
N7B C7B N8B C8AB 176.3(2)
C6B C7B N8B C8AB -2.6(4)
N5B C6B C9B C10B -134.6(3)
C7B C6B C9B C10B 44.7(4)
N5B C6B C9B C14B 40.1(4)
C7B C6B C9B C14B -140.6(3)
C14B C9B C10B C11B 0.5(4)
C6B C9B C10B C11B 175.2(3)
C9B C10B C11B C12B 0.1(5)
C10B C11B C12B C13B -0.1(5)
C11B C12B C13B C14B -0.6(5)
C12B C13B C14B C9B 1.3(5)
C10B C9B C14B C13B -1.2(5)
C6B C9B C14B C13B -176.0(3)
O2C C1C C2C C3C 43.7(5)
O1C C1C C2C C3C -139.6(3)
C1C C2C C3C C4C 66.8(4)
C2C C3C C4C C5C 168.9(4)
C3C C4C C5C C6C -175.7(4)
C4C C5C C6C C7C -177.7(4)
C5C C6C C7C C8C 163.3(4)
C6C C7C C8C C9C -73.9(6)
C7C C8C C9C O4C 34.6(6)
C7C C8C C9C O3C -147.4(4)
